data_2231650
loop_
_publ_author_name
'Wang, Chen-Yi'
'Ye, Jin-Yun'
'Wu, Xiang'
'Han, Zhi-Ping'

_publ_section_title
;
 Bis{4-chloro-2-[(2-hydroxyethyl)iminomethyl]phenolato}nickel(II)
 monohydrate
;
_journal_coeditor_code OM2456
_journal_issue 9
_journal_name_full 'Acta Crystallographica Section E'
_journal_page_first m1229
_journal_paper_doi 10.1107/S1600536811031680
_journal_volume 67
_journal_year 2011
_chemical_formula_iupac '[Ni (C9 H9 Cl N O2)2], H2 O'
_chemical_formula_moiety 'C18 H18 Cl2 N2 Ni O4, H2 O'
_chemical_formula_sum 'C18 H20 Cl2 N2 Ni O5'
_chemical_formula_weight 473.97
_chemical_name_systematic
;
Bis{4-chloro-2-[(2-hydroxyethyl)iminomethyl]phenolato}nickel(II) monohydrate
;
_space_group_IT_number 19
_symmetry_cell_setting orthorhombic
_symmetry_space_group_name_Hall 'P 2ac 2ab'
_symmetry_space_group_name_H-M 'P 21 21 21'
_atom_sites_solution_hydrogens geom
_atom_sites_solution_primary direct
_atom_sites_solution_secondary difmap
_audit_creation_method SHELXL-97
_cell_angle_alpha 90.00
_cell_angle_beta 90.00
_cell_angle_gamma 90.00
_cell_formula_units_Z 4
_cell_length_a 9.8460(10)
_cell_length_b 12.646(2)
_cell_length_c 16.006(2)
_cell_measurement_reflns_used 2792
_cell_measurement_temperature 298(2)
_cell_measurement_theta_max 24.5
_cell_measurement_theta_min 2.4
_cell_volume 1992.9(4)
_computing_cell_refinement 'SAINT (Bruker, 1998)'
_computing_data_collection 'SMART (Bruker, 1998)'
_computing_data_reduction 'SAINT (Bruker, 1998)'
_computing_molecular_graphics 'SHELXTL (Sheldrick, 2008)'
_computing_publication_material 'SHELXL97 (Sheldrick, 2008)'
_computing_structure_refinement 'SHELXL97 (Sheldrick, 2008)'
_computing_structure_solution 'SHELXS97 (Sheldrick, 2008)'
_diffrn_ambient_temperature 298(2)
_diffrn_measured_fraction_theta_full 0.999
_diffrn_measured_fraction_theta_max 0.999
_diffrn_measurement_device_type 'Bruker SMART CCD area-detector'
_diffrn_measurement_method \w
_diffrn_radiation_monochromator graphite
_diffrn_radiation_source 'fine-focus sealed tube'
_diffrn_radiation_type MoK\a
_diffrn_radiation_wavelength 0.71073
_diffrn_reflns_av_R_equivalents 0.0480
_diffrn_reflns_av_sigmaI/netI 0.0706
_diffrn_reflns_limit_h_max 12
_diffrn_reflns_limit_h_min -12
_diffrn_reflns_limit_k_max 16
_diffrn_reflns_limit_k_min -14
_diffrn_reflns_limit_l_max 14
_diffrn_reflns_limit_l_min -20
_diffrn_reflns_number 11691
_diffrn_reflns_theta_full 27.00
_diffrn_reflns_theta_max 27.00
_diffrn_reflns_theta_min 2.43
_diffrn_standards_number 0
_exptl_absorpt_coefficient_mu 1.274
_exptl_absorpt_correction_T_max 0.7248
_exptl_absorpt_correction_T_min 0.7011
_exptl_absorpt_correction_type multi-scan
_exptl_absorpt_process_details '(SADABS; Sheldrick, 1996)'
_exptl_crystal_colour green
_exptl_crystal_density_diffrn 1.580
_exptl_crystal_density_method 'not measured'
_exptl_crystal_description block
_exptl_crystal_F_000 976
_exptl_crystal_size_max 0.30
_exptl_crystal_size_mid 0.27
_exptl_crystal_size_min 0.27
_refine_diff_density_max 0.347
_refine_diff_density_min -0.390
_refine_ls_abs_structure_details 'Flack (1983), 1855 Friedel pairs'
_refine_ls_abs_structure_Flack 0.015(15)
_refine_ls_extinction_method none
_refine_ls_goodness_of_fit_ref 1.040
_refine_ls_hydrogen_treatment mixed
_refine_ls_matrix_type full
_refine_ls_number_parameters 265
_refine_ls_number_reflns 4328
_refine_ls_number_restraints 5
_refine_ls_restrained_S_all 1.039
_refine_ls_R_factor_all 0.0719
_refine_ls_R_factor_gt 0.0387
_refine_ls_shift/su_max_lt 0.001
_refine_ls_shift/su_mean 0.001
_refine_ls_structure_factor_coef Fsqd
_refine_ls_weighting_details 'calc w=1/[\s^2^(Fo^2^)+(0.0206P)^2^+0.1322P] where P=(Fo^2^+2Fc^2^)/3'
_refine_ls_weighting_scheme calc
_refine_ls_wR_factor_gt 0.0648
_refine_ls_wR_factor_ref 0.0755
_reflns_number_gt 3147
_reflns_number_total 4328
_reflns_threshold_expression I>2\s(I)
_cod_data_source_file om2456.cif
_cod_data_source_block I
_cod_database_code 2231650
_cod_database_fobs_code 2231650

loop_
_symmetry_equiv_pos_as_xyz
'x, y, z'
'-x+1/2, -y, z+1/2'
'-x, y+1/2, -z+1/2'
'x+1/2, -y+1/2, -z'

loop_
_atom_site_type_symbol
_atom_site_label
_atom_site_fract_x
_atom_site_fract_y
_atom_site_fract_z
_atom_site_U_iso_or_equiv
_atom_site_adp_type
_atom_site_calc_flag
_atom_site_refinement_flags
_atom_site_occupancy
_atom_site_symmetry_multiplicity
Ni Ni1 0.53364(4) 0.24034(3) 0.09823(3) 0.03031(12) Uani d . 1 1
Cl Cl1 -0.07950(10) -0.02347(9) 0.24602(7) 0.0569(3) Uani d . 1 1
Cl Cl2 0.4617(2) 0.80769(9) 0.02875(10) 0.1053(6) Uani d . 1 1
N N1 0.4422(3) 0.1170(2) 0.04386(17) 0.0293(7) Uani d . 1 1
N N2 0.6463(3) 0.3534(2) 0.15079(19) 0.0331(7) Uani d . 1 1
O O1 0.3912(2) 0.2511(2) 0.18821(14) 0.0396(6) Uani d . 1 1
O O2 0.6727(2) 0.21542(19) -0.00183(15) 0.0351(6) Uani d D 1 1
H H2 0.7545(17) 0.195(3) 0.000(3) 0.080 Uiso d D 1 1
O O3 0.4326(2) 0.34479(18) 0.02676(15) 0.0353(6) Uani d . 1 1
O O4 0.6595(3) 0.1451(2) 0.17926(17) 0.0427(7) Uani d D 1 1
H H4 0.634(4) 0.0850(18) 0.198(3) 0.080 Uiso d D 1 1
O O5 0.5861(4) 0.9351(2) 0.2104(2) 0.0666(9) Uani d D 1 1
H H5A 0.575(5) 0.905(3) 0.1640(12) 0.080 Uiso d D 1 1
H H5B 0.601(4) 0.886(2) 0.2461(17) 0.080 Uiso d D 1 1
C C1 0.2544(3) 0.1029(3) 0.1421(2) 0.0285(8) Uani d . 1 1
C C2 0.2870(3) 0.1881(3) 0.1969(2) 0.0312(9) Uani d . 1 1
C C3 0.1979(3) 0.2045(3) 0.2648(2) 0.0369(9) Uani d . 1 1
H H3 0.2154 0.2602 0.3012 0.044 Uiso calc R 1 1
C C4 0.0863(4) 0.1416(3) 0.2794(2) 0.0385(9) Uani d . 1 1
H H4A 0.0302 0.1547 0.3250 0.046 Uiso calc R 1 1
C C5 0.0581(3) 0.0591(3) 0.2259(2) 0.0377(10) Uani d . 1 1
C C6 0.1391(3) 0.0405(3) 0.1584(2) 0.0353(9) Uani d . 1 1
H H6 0.1177 -0.0147 0.1223 0.042 Uiso calc R 1 1
C C7 0.3306(3) 0.0749(3) 0.0684(2) 0.0317(9) Uani d . 1 1
H H7 0.2953 0.0210 0.0354 0.038 Uiso calc R 1 1
C C8 0.5114(3) 0.0774(3) -0.0304(2) 0.0376(9) Uani d . 1 1
H H8A 0.4449 0.0547 -0.0714 0.045 Uiso calc R 1 1
H H8B 0.5671 0.0170 -0.0157 0.045 Uiso calc R 1 1
C C9 0.6000(4) 0.1642(3) -0.0674(2) 0.0409(10) Uani d . 1 1
H H9A 0.6634 0.1339 -0.1071 0.049 Uiso calc R 1 1
H H9B 0.5438 0.2152 -0.0966 0.049 Uiso calc R 1 1
C C10 0.5384(4) 0.5021(3) 0.0821(2) 0.0361(9) Uani d . 1 1
C C11 0.4462(3) 0.4476(3) 0.0297(2) 0.0322(9) Uani d . 1 1
C C12 0.3640(4) 0.5102(3) -0.0228(2) 0.0398(10) Uani d . 1 1
H H12 0.3043 0.4765 -0.0592 0.048 Uiso calc R 1 1
C C13 0.3680(4) 0.6183(3) -0.0226(3) 0.0486(11) Uani d . 1 1
H H13 0.3114 0.6569 -0.0578 0.058 Uiso calc R 1 1
C C14 0.4562(6) 0.6693(3) 0.0297(3) 0.0550(12) Uani d . 1 1
C C15 0.5406(4) 0.6136(3) 0.0800(2) 0.0512(11) Uani d . 1 1
H H15 0.6014 0.6498 0.1141 0.061 Uiso calc R 1 1
C C16 0.6327(4) 0.4522(3) 0.1399(2) 0.0395(10) Uani d . 1 1
H H16 0.6877 0.4966 0.1715 0.047 Uiso calc R 1 1
C C17 0.7482(4) 0.3129(3) 0.2095(3) 0.0476(12) Uani d . 1 1
H H17A 0.7642 0.3645 0.2532 0.057 Uiso calc R 1 1
H H17B 0.8331 0.3006 0.1804 0.057 Uiso calc R 1 1
C C18 0.6985(4) 0.2117(3) 0.2472(3) 0.0497(11) Uani d . 1 1
H H18A 0.7699 0.1785 0.2797 0.060 Uiso calc R 1 1
H H18B 0.6215 0.2250 0.2835 0.060 Uiso calc R 1 1

loop_
_atom_site_aniso_label
_atom_site_aniso_U_11
_atom_site_aniso_U_22
_atom_site_aniso_U_33
_atom_site_aniso_U_12
_atom_site_aniso_U_13
_atom_site_aniso_U_23
Ni1 0.02362(18) 0.0263(2) 0.0410(3) -0.0021(2) -0.0013(2) -0.0026(2)
Cl1 0.0378(6) 0.0680(7) 0.0648(8) -0.0153(5) 0.0081(6) 0.0168(6)
Cl2 0.1734(16) 0.0291(6) 0.1135(12) -0.0054(9) -0.0607(13) 0.0109(6)
N1 0.0269(17) 0.0244(15) 0.0367(18) 0.0013(13) 0.0017(14) -0.0003(14)
N2 0.0255(16) 0.0317(18) 0.042(2) -0.0035(14) -0.0052(14) 0.0019(15)
O1 0.0363(12) 0.0363(14) 0.0463(15) -0.0070(13) 0.0054(11) -0.0114(15)
O2 0.0233(11) 0.0422(16) 0.0398(15) -0.0034(11) 0.0018(12) -0.0067(12)
O3 0.0255(14) 0.0290(13) 0.0513(17) -0.0018(11) -0.0073(12) -0.0043(12)
O4 0.0506(18) 0.0326(15) 0.0449(18) -0.0009(14) -0.0107(15) 0.0006(14)
O5 0.079(2) 0.0501(19) 0.071(2) -0.0112(18) -0.004(2) 0.0169(16)
C1 0.0223(17) 0.028(2) 0.035(2) -0.0022(15) -0.0032(16) 0.0050(16)
C2 0.0274(19) 0.030(2) 0.036(2) -0.0001(16) -0.0022(17) 0.0039(17)
C3 0.0323(19) 0.038(2) 0.041(3) 0.0041(16) -0.0019(18) -0.0024(18)
C4 0.0312(19) 0.049(2) 0.035(2) 0.0061(19) 0.0062(17) 0.008(2)
C5 0.024(2) 0.042(2) 0.047(3) -0.0032(17) -0.0015(18) 0.0138(19)
C6 0.0302(19) 0.038(2) 0.037(2) -0.0020(17) -0.0038(18) 0.0033(19)
C7 0.0293(19) 0.0265(19) 0.039(2) -0.0040(16) -0.0037(17) 0.0002(16)
C8 0.033(2) 0.041(2) 0.039(2) -0.0057(17) 0.0062(17) -0.0090(17)
C9 0.036(2) 0.047(2) 0.039(2) -0.0118(18) 0.0011(18) -0.0060(19)
C10 0.0386(19) 0.0278(18) 0.042(2) -0.0028(18) -0.003(2) 0.0008(16)
C11 0.026(2) 0.032(2) 0.039(2) -0.0033(16) 0.0021(17) -0.0031(17)
C12 0.036(2) 0.037(2) 0.046(3) -0.0033(18) -0.0059(18) 0.003(2)
C13 0.057(3) 0.040(2) 0.049(3) 0.005(2) -0.010(2) 0.010(2)
C14 0.086(3) 0.026(2) 0.053(3) -0.003(2) -0.006(3) 0.0055(19)
C15 0.068(3) 0.033(2) 0.053(3) -0.009(2) -0.016(3) -0.0025(19)
C16 0.034(2) 0.031(2) 0.054(3) -0.0088(17) -0.0082(18) -0.0051(19)
C17 0.039(2) 0.043(2) 0.060(3) -0.006(2) -0.021(2) -0.005(2)
C18 0.052(2) 0.043(3) 0.055(3) 0.0039(19) -0.019(2) 0.002(2)

loop_
_atom_type_symbol
_atom_type_description
_atom_type_scat_dispersion_real
_atom_type_scat_dispersion_imag
_atom_type_scat_source
C C 0.0033 0.0016 'International Tables Vol C Tables 4.2.6.8 and 6.1.1.4'
H H 0.0000 0.0000 'International Tables Vol C Tables 4.2.6.8 and 6.1.1.4'
N N 0.0061 0.0033 'International Tables Vol C Tables 4.2.6.8 and 6.1.1.4'
O O 0.0106 0.0060 'International Tables Vol C Tables 4.2.6.8 and 6.1.1.4'
Cl Cl 0.1484 0.1585 'International Tables Vol C Tables 4.2.6.8 and 6.1.1.4'
Ni Ni 0.3393 1.1124 'International Tables Vol C Tables 4.2.6.8 and 6.1.1.4'

loop_
_geom_angle_atom_site_label_1
_geom_angle_atom_site_label_2
_geom_angle_atom_site_label_3
_geom_angle
N2 Ni1 N1 172.89(12)
N2 Ni1 O3 92.54(11)
N1 Ni1 O3 92.40(10)
N2 Ni1 O1 92.13(11)
N1 Ni1 O1 92.89(10)
O3 Ni1 O1 91.03(10)
N2 Ni1 O2 93.76(11)
N1 Ni1 O2 81.20(10)
O3 Ni1 O2 89.28(10)
O1 Ni1 O2 174.08(10)
N2 Ni1 O4 80.06(11)
N1 Ni1 O4 94.87(11)
O3 Ni1 O4 172.50(10)
O1 Ni1 O4 90.43(10)
O2 Ni1 O4 90.02(10)
C7 N1 C8 120.4(3)
C7 N1 Ni1 125.2(3)
C8 N1 Ni1 114.3(2)
C16 N2 C17 120.3(3)
C16 N2 Ni1 126.0(3)
C17 N2 Ni1 113.6(2)
C2 O1 Ni1 125.6(2)
C9 O2 Ni1 107.31(19)
C9 O2 H2 111(3)
Ni1 O2 H2 129(3)
C11 O3 Ni1 125.6(2)
C18 O4 Ni1 106.4(2)
C18 O4 H4 110(3)
Ni1 O4 H4 123(3)
H5B O5 H5A 106(2)
C6 C1 C2 119.4(3)
C6 C1 C7 115.7(3)
C2 C1 C7 124.9(3)
O1 C2 C3 118.7(3)
O1 C2 C1 124.9(3)
C3 C2 C1 116.4(3)
C4 C3 C2 122.8(3)
C4 C3 H3 118.6
C2 C3 H3 118.6
C3 C4 C5 119.5(4)
C3 C4 H4A 120.2
C5 C4 H4A 120.2
C6 C5 C4 120.4(3)
C6 C5 Cl1 119.9(3)
C4 C5 Cl1 119.8(3)
C5 C6 C1 121.5(3)
C5 C6 H6 119.3
C1 C6 H6 119.3
N1 C7 C1 126.4(3)
N1 C7 H7 116.8
C1 C7 H7 116.8
N1 C8 C9 109.7(3)
N1 C8 H8A 109.7
C9 C8 H8A 109.7
N1 C8 H8B 109.7
C9 C8 H8B 109.7
H8A C8 H8B 108.2
O2 C9 C8 109.2(3)
O2 C9 H9A 109.8
C8 C9 H9A 109.8
O2 C9 H9B 109.8
C8 C9 H9B 109.8
H9A C9 H9B 108.3
C15 C10 C11 118.9(3)
C15 C10 C16 116.0(3)
C11 C10 C16 125.1(3)
O3 C11 C12 118.5(3)
O3 C11 C10 124.8(3)
C12 C11 C10 116.7(3)
C13 C12 C11 122.9(4)
C13 C12 H12 118.6
C11 C12 H12 118.6
C14 C13 C12 119.4(4)
C14 C13 H13 120.3
C12 C13 H13 120.3
C15 C14 C13 120.6(4)
C15 C14 Cl2 120.4(4)
C13 C14 Cl2 119.0(4)
C14 C15 C10 121.6(4)
C14 C15 H15 119.2
C10 C15 H15 119.2
N2 C16 C10 125.6(3)
N2 C16 H16 117.2
C10 C16 H16 117.2
N2 C17 C18 109.5(3)
N2 C17 H17A 109.8
C18 C17 H17A 109.8
N2 C17 H17B 109.8
C18 C17 H17B 109.8
H17A C17 H17B 108.2
O4 C18 C17 106.6(3)
O4 C18 H18A 110.4
C17 C18 H18A 110.4
O4 C18 H18B 110.4
C17 C18 H18B 110.4
H18A C18 H18B 108.6

loop_
_geom_bond_atom_site_label_1
_geom_bond_atom_site_label_2
_geom_bond_distance
_geom_bond_publ_flag
Ni1 N2 1.996(3) y
Ni1 N1 2.000(3) y
Ni1 O3 2.011(2) y
Ni1 O1 2.015(2) y
Ni1 O2 2.131(2) y
Ni1 O4 2.160(3) y
Cl1 C5 1.741(3) ?
Cl2 C14 1.751(4) ?
N1 C7 1.283(4) ?
N1 C8 1.458(4) ?
N2 C16 1.269(4) ?
N2 C17 1.467(4) ?
O1 C2 1.307(4) ?
O2 C9 1.425(4) ?
O2 H2 0.847(10) ?
O3 C11 1.308(4) ?
O4 C18 1.428(4) ?
O4 H4 0.852(10) ?
O5 H5B 0.860(10) ?
O5 H5A 0.844(10) ?
C1 C6 1.407(4) ?
C1 C2 1.426(5) ?
C1 C7 1.442(5) ?
C2 C3 1.412(5) ?
C3 C4 1.377(5) ?
C3 H3 0.9300 ?
C4 C5 1.377(5) ?
C4 H4A 0.9300 ?
C5 C6 1.363(5) ?
C6 H6 0.9300 ?
C7 H7 0.9300 ?
C8 C9 1.522(5) ?
C8 H8A 0.9700 ?
C8 H8B 0.9700 ?
C9 H9A 0.9700 ?
C9 H9B 0.9700 ?
C10 C15 1.410(5) ?
C10 C11 1.415(5) ?
C10 C16 1.454(5) ?
C11 C12 1.410(5) ?
C12 C13 1.368(5) ?
C12 H12 0.9300 ?
C13 C14 1.367(5) ?
C13 H13 0.9300 ?
C14 C15 1.355(5) ?
C15 H15 0.9300 ?
C16 H16 0.9300 ?
C17 C18 1.497(5) ?
C17 H17A 0.9700 ?
C17 H17B 0.9700 ?
C18 H18A 0.9700 ?
C18 H18B 0.9700 ?

loop_
_geom_hbond_atom_site_label_D
_geom_hbond_atom_site_label_H
_geom_hbond_atom_site_label_A
_geom_hbond_site_symmetry_A
_geom_hbond_distance_DH
_geom_hbond_distance_HA
_geom_hbond_distance_DA
_geom_hbond_angle_DHA
O5 H5B O1 3_655 0.860(10) 2.001(15) 2.846(4) 167(4)
O4 H4 O5 1_545 0.852(10) 1.965(16) 2.798(4) 165(4)
O2 H2 O3 4 0.847(10) 1.873(15) 2.699(3) 165(4)
O5 H5A Cl2 . 0.844(10) 2.726(17) 3.542(4) 163(4)
